data_2224428
loop_
_publ_author_name
'Xu, Cui-Lian'
'Yang, Nan'
'Yang, Guo-Yu'
'Fan, Su-Fang'
'Niu, Cao-Yuan'

_publ_section_title
;
 Cinnamyl 2-oxo-2<i>H</i>-chromene-3-carboxylate
;
_journal_coeditor_code SI2212
_journal_issue 12
_journal_name_full 'Acta Crystallographica Section E'
_journal_page_first o2991
_journal_paper_doi 10.1107/S1600536809045644
_journal_volume 65
_journal_year 2009
_chemical_formula_iupac 'C19 H14 O4'
_chemical_formula_moiety 'C19 H14 O4'
_chemical_formula_sum 'C19 H14 O4'
_chemical_formula_weight 306.30
_chemical_name_systematic
;
Cinnamyl 2-oxo-2<i>H</i>-chromene-3-carboxylate
;
_space_group_IT_number 14
_symmetry_cell_setting monoclinic
_symmetry_space_group_name_Hall '-P 2yn'
_symmetry_space_group_name_H-M 'P 1 21/n 1'
_atom_sites_solution_hydrogens geom
_atom_sites_solution_primary direct
_atom_sites_solution_secondary difmap
_audit_creation_method SHELXL-97
_cell_angle_alpha 90.00
_cell_angle_beta 92.96(3)
_cell_angle_gamma 90.00
_cell_formula_units_Z 4
_cell_length_a 5.7026(11)
_cell_length_b 8.2969(17)
_cell_length_c 31.693(6)
_cell_measurement_reflns_used 378
_cell_measurement_temperature 291(2)
_cell_measurement_theta_max 25.00
_cell_measurement_theta_min 1.29
_cell_volume 1497.5(5)
_computing_cell_refinement 'R-AXIS (Rigaku, 1997)'
_computing_data_collection 'R-AXIS (Rigaku, 1997)'
_computing_data_reduction 'R-AXIS (Rigaku, 1997)'
_computing_molecular_graphics
;
PLATON (Spek, 2009) and DIAMOND (Brandenburg, 2005)
;
_computing_publication_material
;
TEXSAN (Molecular Structure Corporation & Rigaku, 2000)
;
_computing_structure_refinement 'SHELXL97 (Sheldrick, 2008)'
_computing_structure_solution 'SHELXS97 (Sheldrick, 2008)'
_diffrn_ambient_temperature 291(2)
_diffrn_detector_area_resol_mean 0
_diffrn_measured_fraction_theta_full 0.947
_diffrn_measured_fraction_theta_max 0.947
_diffrn_measurement_device_type 'Rigaku R-AXIS-IV'
_diffrn_measurement_method 'Oscillation  frames'
_diffrn_radiation_monochromator graphite
_diffrn_radiation_source 'fine-focus sealed tube'
_diffrn_radiation_type MoK\a
_diffrn_radiation_wavelength 0.71073
_diffrn_reflns_av_R_equivalents 0.0599
_diffrn_reflns_av_sigmaI/netI 0.0569
_diffrn_reflns_limit_h_max 6
_diffrn_reflns_limit_h_min 0
_diffrn_reflns_limit_k_max 9
_diffrn_reflns_limit_k_min -9
_diffrn_reflns_limit_l_max 37
_diffrn_reflns_limit_l_min -37
_diffrn_reflns_number 4266
_diffrn_reflns_theta_full 25.00
_diffrn_reflns_theta_max 25.00
_diffrn_reflns_theta_min 1.29
_diffrn_standards_decay_% 0
_diffrn_standards_interval_count 0
_diffrn_standards_interval_time 0
_diffrn_standards_number 0
_exptl_absorpt_coefficient_mu 0.095
_exptl_absorpt_correction_T_max 0.9830
_exptl_absorpt_correction_T_min 0.9812
_exptl_absorpt_correction_type multi-scan
_exptl_absorpt_process_details '(ABSCOR; Higashi, 1995)'
_exptl_crystal_colour colourless
_exptl_crystal_density_diffrn 1.359
_exptl_crystal_density_method 'not measured'
_exptl_crystal_description block
_exptl_crystal_F_000 640
_exptl_crystal_size_max 0.20
_exptl_crystal_size_mid 0.18
_exptl_crystal_size_min 0.18
_refine_diff_density_max 0.243
_refine_diff_density_min -0.225
_refine_ls_extinction_coef 0.044(4)
_refine_ls_extinction_expression Fc^*^=kFc[1+0.001xFc^2^\l^3^/sin(2\q)]^-1/4^
_refine_ls_extinction_method 'SHELXL97 (Sheldrick, 2008)'
_refine_ls_goodness_of_fit_ref 1.076
_refine_ls_hydrogen_treatment constr
_refine_ls_matrix_type full
_refine_ls_number_parameters 209
_refine_ls_number_reflns 2485
_refine_ls_number_restraints 0
_refine_ls_restrained_S_all 1.076
_refine_ls_R_factor_all 0.0743
_refine_ls_R_factor_gt 0.0583
_refine_ls_shift/su_max 0.000
_refine_ls_shift/su_mean 0.000
_refine_ls_structure_factor_coef Fsqd
_refine_ls_weighting_details 'w=1/[\s^2^(Fo^2^)+(0.0708P)^2^+0.2535P] where P=(Fo^2^+2Fc^2^)/3'
_refine_ls_weighting_scheme calc
_refine_ls_wR_factor_gt 0.1357
_refine_ls_wR_factor_ref 0.1467
_reflns_number_gt 2002
_reflns_number_total 2485
_reflns_threshold_expression I>2\s(I)
_cod_data_source_file si2212.cif
_cod_data_source_block I
_cod_original_sg_symbol_H-M 'P 21/n'
_cod_database_code 2224428
_cod_database_fobs_code 2224428

loop_
_symmetry_equiv_pos_as_xyz
'x, y, z'
'-x+1/2, y+1/2, -z+1/2'
'-x, -y, -z'
'x-1/2, -y-1/2, z-1/2'

loop_
_atom_site_type_symbol
_atom_site_label
_atom_site_fract_x
_atom_site_fract_y
_atom_site_fract_z
_atom_site_U_iso_or_equiv
_atom_site_adp_type
_atom_site_calc_flag
_atom_site_refinement_flags
_atom_site_occupancy
_atom_site_disorder_assembly
_atom_site_disorder_group
O O1 -0.2090(3) 0.32886(19) 0.02988(4) 0.0567(4) Uani d . 1 . .
O O2 -0.1217(3) 0.2749(2) 0.09679(5) 0.0696(5) Uani d . 1 . .
O O3 0.4778(3) 0.0109(2) 0.06191(4) 0.0638(5) Uani d . 1 . .
O O4 0.2725(3) 0.09462(19) 0.11589(4) 0.0534(4) Uani d . 1 . .
C C1 -0.1652(4) 0.3240(3) -0.01256(6) 0.0470(5) Uani d . 1 . .
C C2 -0.3243(4) 0.4004(3) -0.04038(7) 0.0621(6) Uani d . 1 . .
H H2A -0.4552 0.4528 -0.0306 0.075 Uiso calc R 1 . .
C C3 -0.2838(5) 0.3967(3) -0.08278(7) 0.0638(7) Uani d . 1 . .
H H3A -0.3886 0.4483 -0.1018 0.077 Uiso calc R 1 . .
C C4 -0.0916(4) 0.3184(3) -0.09790(7) 0.0623(7) Uani d . 1 . .
H H4A -0.0674 0.3179 -0.1267 0.075 Uiso calc R 1 . .
C C5 0.0644(4) 0.2410(3) -0.07000(6) 0.0557(6) Uani d . 1 . .
H H5A 0.1928 0.1867 -0.0801 0.067 Uiso calc R 1 . .
C C6 0.0297(3) 0.2440(2) -0.02644(6) 0.0438(5) Uani d . 1 . .
C C7 0.1821(4) 0.1682(3) 0.00463(6) 0.0445(5) Uani d . 1 . .
H H7A 0.3137 0.1139 -0.0041 0.053 Uiso calc R 1 . .
C C8 0.1425(3) 0.1722(2) 0.04622(6) 0.0421(5) Uani d . 1 . .
C C9 -0.0628(4) 0.2578(3) 0.06115(6) 0.0493(5) Uani d . 1 . .
C C10 0.3154(4) 0.0854(3) 0.07502(6) 0.0451(5) Uani d . 1 . .
C C11 0.4328(4) 0.0061(3) 0.14417(6) 0.0581(6) Uani d . 1 . .
H H11A 0.5829 0.0613 0.1468 0.070 Uiso calc R 1 . .
H H11B 0.4586 -0.1009 0.1329 0.070 Uiso calc R 1 . .
C C12 0.3306(4) -0.0062(3) 0.18634(6) 0.0532(6) Uani d . 1 . .
H H12A 0.4147 -0.0667 0.2067 0.064 Uiso calc R 1 . .
C C13 0.1334(4) 0.0596(3) 0.19788(6) 0.0483(5) Uani d . 1 . .
H H13A 0.0479 0.1190 0.1775 0.058 Uiso calc R 1 . .
C C14 0.0349(4) 0.0481(2) 0.24006(6) 0.0448(5) Uani d . 1 . .
C C15 -0.1666(4) 0.1337(3) 0.24838(7) 0.0557(6) Uani d . 1 . .
H H15A -0.2359 0.1990 0.2274 0.067 Uiso calc R 1 . .
C C16 -0.2664(4) 0.1240(3) 0.28701(7) 0.0643(7) Uani d . 1 . .
H H16A -0.4015 0.1826 0.2918 0.077 Uiso calc R 1 . .
C C17 -0.1661(4) 0.0276(3) 0.31857(7) 0.0610(7) Uani d . 1 . .
H H17A -0.2350 0.0190 0.3444 0.073 Uiso calc R 1 . .
C C18 0.0363(5) -0.0556(3) 0.31136(7) 0.0592(6) Uani d . 1 . .
H H18A 0.1065 -0.1187 0.3327 0.071 Uiso calc R 1 . .
C C19 0.1365(4) -0.0463(3) 0.27266(6) 0.0530(6) Uani d . 1 . .
H H19A 0.2733 -0.1036 0.2682 0.064 Uiso calc R 1 . .

loop_
_atom_site_aniso_label
_atom_site_aniso_U_11
_atom_site_aniso_U_22
_atom_site_aniso_U_33
_atom_site_aniso_U_12
_atom_site_aniso_U_13
_atom_site_aniso_U_23
O1 0.0587(9) 0.0672(10) 0.0450(8) 0.0205(8) 0.0100(7) -0.0005(7)
O2 0.0735(11) 0.0936(13) 0.0434(8) 0.0265(10) 0.0188(8) -0.0040(8)
O3 0.0654(10) 0.0836(12) 0.0431(8) 0.0282(9) 0.0102(7) -0.0002(8)
O4 0.0606(9) 0.0657(10) 0.0341(7) 0.0156(8) 0.0053(6) -0.0006(7)
C1 0.0493(12) 0.0461(12) 0.0459(11) 0.0017(10) 0.0064(9) 0.0010(9)
C2 0.0594(14) 0.0684(16) 0.0585(14) 0.0179(12) 0.0030(11) 0.0045(12)
C3 0.0639(15) 0.0732(16) 0.0535(13) 0.0069(13) -0.0047(11) 0.0118(12)
C4 0.0654(15) 0.0820(18) 0.0397(12) -0.0056(13) 0.0043(10) 0.0094(11)
C5 0.0543(13) 0.0722(16) 0.0412(11) 0.0038(11) 0.0089(10) 0.0023(11)
C6 0.0452(12) 0.0473(11) 0.0394(10) -0.0008(9) 0.0069(9) 0.0009(9)
C7 0.0449(11) 0.0473(12) 0.0421(11) 0.0058(9) 0.0098(8) -0.0009(9)
C8 0.0484(11) 0.0415(11) 0.0370(10) 0.0023(9) 0.0078(8) -0.0018(8)
C9 0.0527(13) 0.0529(13) 0.0428(11) 0.0059(10) 0.0085(9) -0.0026(10)
C10 0.0494(12) 0.0493(12) 0.0374(10) 0.0022(10) 0.0092(9) -0.0028(9)
C11 0.0596(14) 0.0747(15) 0.0396(11) 0.0136(12) -0.0006(10) -0.0011(11)
C12 0.0599(14) 0.0633(14) 0.0360(10) 0.0072(11) -0.0022(9) 0.0020(10)
C13 0.0534(13) 0.0513(12) 0.0398(10) 0.0007(10) -0.0027(9) 0.0028(9)
C14 0.0460(12) 0.0469(11) 0.0412(10) -0.0055(9) -0.0008(9) -0.0016(9)
C15 0.0502(12) 0.0658(14) 0.0505(12) 0.0030(11) -0.0015(10) 0.0049(11)
C16 0.0529(14) 0.0815(18) 0.0593(14) 0.0091(13) 0.0096(11) -0.0045(13)
C17 0.0665(15) 0.0762(17) 0.0413(12) -0.0027(13) 0.0130(10) -0.0016(11)
C18 0.0770(16) 0.0593(14) 0.0410(11) 0.0070(13) 0.0004(10) 0.0015(10)
C19 0.0620(14) 0.0541(13) 0.0429(11) 0.0086(11) 0.0017(10) 0.0006(10)

loop_
_atom_type_symbol
_atom_type_description
_atom_type_scat_dispersion_real
_atom_type_scat_dispersion_imag
_atom_type_scat_source
C C 0.0033 0.0016 'International Tables Vol C Tables 4.2.6.8 and 6.1.1.4'
H H 0.0000 0.0000 'International Tables Vol C Tables 4.2.6.8 and 6.1.1.4'
O O 0.0106 0.0060 'International Tables Vol C Tables 4.2.6.8 and 6.1.1.4'

loop_
_geom_angle_atom_site_label_1
_geom_angle_atom_site_label_2
_geom_angle_atom_site_label_3
_geom_angle_site_symmetry_1
_geom_angle_site_symmetry_3
_geom_angle
_geom_angle_publ_flag
C1 O1 C9 . . 123.31(16) ?
C10 O4 C11 . . 115.52(16) ?
O1 C1 C6 . . 120.76(18) ?
O1 C1 C2 . . 117.44(19) ?
C6 C1 C2 . . 121.8(2) ?
C3 C2 C1 . . 118.3(2) ?
C3 C2 H2A . . 120.9 ?
C1 C2 H2A . . 120.9 ?
C2 C3 C4 . . 121.7(2) ?
C2 C3 H3A . . 119.1 ?
C4 C3 H3A . . 119.1 ?
C5 C4 C3 . . 119.6(2) ?
C5 C4 H4A . . 120.2 ?
C3 C4 H4A . . 120.2 ?
C4 C5 C6 . . 120.2(2) ?
C4 C5 H5A . . 119.9 ?
C6 C5 H5A . . 119.9 ?
C1 C6 C5 . . 118.45(19) ?
C1 C6 C7 . . 117.54(18) ?
C5 C6 C7 . . 124.00(19) ?
C8 C7 C6 . . 122.51(18) ?
C8 C7 H7A . . 118.7 ?
C6 C7 H7A . . 118.7 ?
C7 C8 C9 . . 120.19(18) ?
C7 C8 C10 . . 116.55(18) ?
C9 C8 C10 . . 123.26(17) ?
O2 C9 O1 . . 115.64(19) ?
O2 C9 C8 . . 128.7(2) ?
O1 C9 C8 . . 115.68(17) ?
O3 C10 O4 . . 123.20(19) ?
O3 C10 C8 . . 122.10(18) ?
O4 C10 C8 . . 114.69(17) ?
O4 C11 C12 . . 109.07(18) ?
O4 C11 H11A . . 109.9 ?
C12 C11 H11A . . 109.9 ?
O4 C11 H11B . . 109.9 ?
C12 C11 H11B . . 109.9 ?
H11A C11 H11B . . 108.3 ?
C13 C12 C11 . . 126.8(2) ?
C13 C12 H12A . . 116.6 ?
C11 C12 H12A . . 116.6 ?
C12 C13 C14 . . 126.4(2) ?
C12 C13 H13A . . 116.8 ?
C14 C13 H13A . . 116.8 ?
C15 C14 C19 . . 117.52(19) ?
C15 C14 C13 . . 119.69(19) ?
C19 C14 C13 . . 122.79(19) ?
C16 C15 C14 . . 121.5(2) ?
C16 C15 H15A . . 119.2 ?
C14 C15 H15A . . 119.2 ?
C15 C16 C17 . . 120.1(2) ?
C15 C16 H16A . . 119.9 ?
C17 C16 H16A . . 119.9 ?
C18 C17 C16 . . 119.4(2) ?
C18 C17 H17A . . 120.3 ?
C16 C17 H17A . . 120.3 ?
C17 C18 C19 . . 120.6(2) ?
C17 C18 H18A . . 119.7 ?
C19 C18 H18A . . 119.7 ?
C18 C19 C14 . . 120.8(2) ?
C18 C19 H19A . . 119.6 ?
C14 C19 H19A . . 119.6 ?

loop_
_geom_bond_atom_site_label_1
_geom_bond_atom_site_label_2
_geom_bond_site_symmetry_2
_geom_bond_distance
_geom_bond_publ_flag
O1 C1 . 1.381(2) ?
O1 C9 . 1.393(3) ?
O2 C9 . 1.203(2) ?
O3 C10 . 1.205(2) ?
O4 C10 . 1.333(2) ?
O4 C11 . 1.447(3) ?
C1 C6 . 1.385(3) ?
C1 C2 . 1.386(3) ?
C2 C3 . 1.375(3) ?
C2 H2A . 0.9300 ?
C3 C4 . 1.381(4) ?
C3 H3A . 0.9300 ?
C4 C5 . 1.380(3) ?
C4 H4A . 0.9300 ?
C5 C6 . 1.405(3) ?
C5 H5A . 0.9300 ?
C6 C7 . 1.426(3) ?
C7 C8 . 1.349(3) ?
C7 H7A . 0.9300 ?
C8 C9 . 1.469(3) ?
C8 C10 . 1.494(3) ?
C11 C12 . 1.489(3) ?
C11 H11A . 0.9700 ?
C11 H11B . 0.9700 ?
C12 C13 . 1.319(3) ?
C12 H12A . 0.9300 ?
C13 C14 . 1.480(3) ?
C13 H13A . 0.9300 ?
C14 C15 . 1.388(3) ?
C14 C19 . 1.398(3) ?
C15 C16 . 1.379(3) ?
C15 H15A . 0.9300 ?
C16 C17 . 1.382(3) ?
C16 H16A . 0.9300 ?
C17 C18 . 1.374(4) ?
C17 H17A . 0.9300 ?
C18 C19 . 1.382(3) ?
C18 H18A . 0.9300 ?
C19 H19A . 0.9300 ?

loop_
_geom_hbond_atom_site_label_D
_geom_hbond_atom_site_label_H
_geom_hbond_atom_site_label_A
_geom_hbond_site_symmetry_A
_geom_hbond_distance_DH
_geom_hbond_distance_HA
_geom_hbond_distance_DA
_geom_hbond_angle_DHA
_geom_hbond_publ_flag
C5 H5A O3 3_655 0.93 2.54 3.344(3) 145 y
C7 H7A O3 3_655 0.93 2.46 3.292(3) 149 y

loop_
_geom_torsion_atom_site_label_1
_geom_torsion_atom_site_label_2
_geom_torsion_atom_site_label_3
_geom_torsion_atom_site_label_4
_geom_torsion_site_symmetry_1
_geom_torsion_site_symmetry_2
_geom_torsion_site_symmetry_3
_geom_torsion_site_symmetry_4
_geom_torsion
_geom_torsion_publ_flag
C9 O1 C1 C6 . . . . 0.9(3) ?
C9 O1 C1 C2 . . . . -179.7(2) ?
O1 C1 C2 C3 . . . . -180.0(2) ?
C6 C1 C2 C3 . . . . -0.5(4) ?
C1 C2 C3 C4 . . . . 0.5(4) ?
C2 C3 C4 C5 . . . . 0.2(4) ?
C3 C4 C5 C6 . . . . -1.0(4) ?
O1 C1 C6 C5 . . . . 179.21(19) ?
C2 C1 C6 C5 . . . . -0.2(3) ?
O1 C1 C6 C7 . . . . -0.2(3) ?
C2 C1 C6 C7 . . . . -179.6(2) ?
C4 C5 C6 C1 . . . . 1.0(3) ?
C4 C5 C6 C7 . . . . -179.7(2) ?
C1 C6 C7 C8 . . . . -0.1(3) ?
C5 C6 C7 C8 . . . . -179.4(2) ?
C6 C7 C8 C9 . . . . -0.4(3) ?
C6 C7 C8 C10 . . . . 179.19(19) ?
C1 O1 C9 O2 . . . . 178.6(2) ?
C1 O1 C9 C8 . . . . -1.4(3) ?
C7 C8 C9 O2 . . . . -178.9(2) ?
C10 C8 C9 O2 . . . . 1.5(4) ?
C7 C8 C9 O1 . . . . 1.1(3) ?
C10 C8 C9 O1 . . . . -178.51(18) ?
C11 O4 C10 O3 . . . . -1.0(3) ?
C11 O4 C10 C8 . . . . 177.69(18) ?
C7 C8 C10 O3 . . . . -2.4(3) ?
C9 C8 C10 O3 . . . . 177.2(2) ?
C7 C8 C10 O4 . . . . 178.87(18) ?
C9 C8 C10 O4 . . . . -1.5(3) ?
C10 O4 C11 C12 . . . . -166.07(19) ?
O4 C11 C12 C13 . . . . -3.8(3) ?
C11 C12 C13 C14 . . . . -179.2(2) ?
C12 C13 C14 C15 . . . . 175.4(2) ?
C12 C13 C14 C19 . . . . -4.5(3) ?
C19 C14 C15 C16 . . . . -1.2(3) ?
C13 C14 C15 C16 . . . . 178.8(2) ?
C14 C15 C16 C17 . . . . 0.0(4) ?
C15 C16 C17 C18 . . . . 1.4(4) ?
C16 C17 C18 C19 . . . . -1.5(4) ?
C17 C18 C19 C14 . . . . 0.2(4) ?
C15 C14 C19 C18 . . . . 1.1(3) ?
C13 C14 C19 C18 . . . . -178.9(2) ?

loop_
_cod_related_entry_id
_cod_related_entry_database
_cod_related_entry_code
1 ChemSpider 7001898
